data_4087309
loop_
_publ_author_name
'Ib\'a\~nez, Susana'
'Poyatos, Macarena'
'Peris, Eduardo'

_publ_section_title
;
 Gold Catalysts with Polyaromatic-NHC ligands. Enhancement of Activity by
 Addition of Pyrene
;
_journal_issue 7
_journal_name_full Organometallics
_journal_page_first 1447
_journal_paper_doi 10.1021/acs.organomet.7b00172
_journal_volume 36
_journal_year 2017
_chemical_formula_moiety 'C39 H44 Au Cl N4, C H2 Cl2'
_chemical_formula_sum 'C40 H46 Au Cl3 N4'
_chemical_formula_weight 886.12
_space_group_crystal_system monoclinic
_space_group_IT_number 14
_space_group_name_Hall '-P 2ybc'
_space_group_name_H-M_alt 'P 1 21/c 1'
_symmetry_space_group_name_Hall '-P 2ybc'
_symmetry_space_group_name_H-M 'P 1 21/c 1'
_atom_sites_solution_hydrogens geom
_atom_sites_solution_primary direct
_audit_creation_date 2017-01-27
_audit_creation_method
;
Olex2 1.2
(compiled 2017.01.04 svn.r3372 for OlexSys, GUI svn.r5292)
;
_cell_angle_alpha 90
_cell_angle_beta 106.018(5)
_cell_angle_gamma 90
_cell_formula_units_Z 4
_cell_length_a 21.2606(9)
_cell_length_b 15.3724(7)
_cell_length_c 12.0815(6)
_cell_measurement_reflns_used 8926
_cell_measurement_temperature 293(2)
_cell_measurement_theta_max 28.0640
_cell_measurement_theta_min 3.1760
_cell_volume 3795.3(3)
_computing_molecular_graphics 'Olex2 (Dolomanov et al., 2009)'
_computing_publication_material 'Olex2 (Dolomanov et al., 2009)'
_computing_structure_refinement 'ShelXL (Sheldrick, 2015)'
_computing_structure_solution 'SIR2004 (Burla et al., 2007)'
_diffrn_ambient_temperature 293(2)
_diffrn_measured_fraction_theta_full 0.999
_diffrn_measured_fraction_theta_max 0.919
_diffrn_measurement_device_type 'SuperNova, Dual, Cu at zero, Atlas'
_diffrn_measurement_method '\w scans'
_diffrn_radiation_type MoK\a
_diffrn_radiation_wavelength 0.71073
_diffrn_reflns_av_unetI/netI 0.0647
_diffrn_reflns_Laue_measured_fraction_full 0.999
_diffrn_reflns_Laue_measured_fraction_max 0.919
_diffrn_reflns_limit_h_max 29
_diffrn_reflns_limit_h_min -26
_diffrn_reflns_limit_k_max 20
_diffrn_reflns_limit_k_min -20
_diffrn_reflns_limit_l_max 16
_diffrn_reflns_limit_l_min -16
_diffrn_reflns_number 11248
_diffrn_reflns_point_group_measured_fraction_full 0.999
_diffrn_reflns_point_group_measured_fraction_max 0.919
_diffrn_reflns_theta_full 25.242
_diffrn_reflns_theta_max 29.218
_diffrn_reflns_theta_min 2.990
_exptl_absorpt_coefficient_mu 4.121
_exptl_absorpt_correction_T_max 0.823
_exptl_absorpt_correction_T_min 0.274
_exptl_absorpt_correction_type gaussian
_exptl_absorpt_process_details
;
CrysAlisPro 1.171.38.41r (Rigaku Oxford Diffraction, 2015)
Numerical absorption correction based on gaussian integration over
            a multifaceted crystal model
Empirical absorption correction using spherical harmonics,
 implemented in SCALE3 ABSPACK scaling algorithm.
;
_exptl_crystal_colour 'clear yellowish yellow'
_exptl_crystal_colour_lustre clear
_exptl_crystal_colour_modifier yellowish
_exptl_crystal_colour_primary yellow
_exptl_crystal_density_diffrn 1.551
_exptl_crystal_description needle
_exptl_crystal_F_000 1776
_exptl_crystal_size_max 0.479
_exptl_crystal_size_mid 0.06
_exptl_crystal_size_min 0.039
_refine_diff_density_max 1.876
_refine_diff_density_min -1.496
_refine_diff_density_rms 0.184
_refine_ls_extinction_method none
_refine_ls_goodness_of_fit_ref 0.994
_refine_ls_hydrogen_treatment constr
_refine_ls_matrix_type full
_refine_ls_number_parameters 442
_refine_ls_number_reflns 11248
_refine_ls_number_restraints 18
_refine_ls_restrained_S_all 1.003
_refine_ls_R_factor_all 0.0750
_refine_ls_R_factor_gt 0.0498
_refine_ls_shift/su_max 0.000
_refine_ls_shift/su_mean 0.000
_refine_ls_structure_factor_coef Fsqd
_refine_ls_weighting_details 'w=1/[\s^2^(Fo^2^)+(0.0871P)^2^] where P=(Fo^2^+2Fc^2^)/3'
_refine_ls_weighting_scheme calc
_refine_ls_wR_factor_gt 0.1321
_refine_ls_wR_factor_ref 0.1386
_reflns_Friedel_coverage 0.000
_reflns_number_gt 7951
_reflns_number_total 11248
_reflns_threshold_expression 'I > 2\s(I)'
_cod_data_source_file om7b00172_si_002.cif
_cod_data_source_block str1878_twin1_hklf4
_cod_database_code 4087309
_shelx_shelxl_version_number 2014/7
_shelx_space_group_comment
;
The symmetry employed for this shelxl refinement is uniquely defined
by the following loop, which should always be used as a source of
symmetry information in preference to the above space-group names.
They are only intended as comments.
;
_olex2_refinement_description
;
1. Twinned data refinement
 Scales: 0.6063(11) 0.3937(11)
2. Fixed Uiso
 At 1.2 times of:
  All C(H) groups, All C(H,H) groups
 At 1.5 times of:
  All C(H,H,H) groups
3. Uiso/Uaniso restraints and constraints
Uanis(C33) \\sim Ueq, Uanis(C34) \\sim Ueq, Uanis(C35) \\sim Ueq: with sigma of
0.1 and sigma for terminal atoms of 0.2
Uanis(C33) \\sim Ueq, Uanis(C35) \\sim Ueq, Uanis(C34) \\sim Ueq: with sigma of
0.01 and sigma for terminal atoms of 0.02
4.a Secondary CH2 refined with riding coordinates:
 C6(H6A,H6B), C2(H2A,H2B), C7(H7A,H7B), C3(H3A,H3B), C8(H8A,H8B), C4(H4A,H4B),
 C1G(H1GA,H1GB)
4.b Aromatic/amide H refined with riding coordinates:
 C12(H12), C31(H31), C29(H29), C30(H30), C13(H13), C18(H18), C21(H21), C26(H26)
4.c Idealised Me refined as rotating group:
 C38(H38A,H38B,H38C), C39(H39A,H39B,H39C), C37(H37A,H37B,H37C), C9(H9A,H9B,
 H9C), C35(H35A,H35B,H35C), C5(H5A,H5B,H5C), C33(H33A,H33B,H33C), C34(H34A,H34B,
 H34C)
;
_olex2_submission_special_instructions 'No special instructions were received'

loop_
_space_group_symop_operation_xyz
'x, y, z'
'-x, y+1/2, -z+1/2'
'-x, -y, -z'
'x, -y-1/2, z-1/2'

loop_
_atom_site_label
_atom_site_type_symbol
_atom_site_fract_x
_atom_site_fract_y
_atom_site_fract_z
_atom_site_U_iso_or_equiv
_atom_site_adp_type
_atom_site_occupancy
_atom_site_site_symmetry_order
_atom_site_calc_flag
_atom_site_refinement_flags_posn
_atom_site_refinement_flags_adp
Au1 Au 0.43170(2) 0.73442(2) 0.18630(3) 0.03470(11) Uani 1 1 d . .
Cl1 Cl 0.49880(11) 0.71930(15) 0.37563(14) 0.0367(5) Uani 1 1 d . .
C15 C 0.2464(4) 0.7306(4) -0.3426(6) 0.0246(14) Uani 1 1 d . .
C10 C 0.3207(4) 0.8079(6) -0.1434(6) 0.0261(17) Uani 1 1 d . .
C17 C 0.1844(3) 0.7440(5) -0.5293(5) 0.0204(15) Uani 1 1 d . .
C14 C 0.2547(3) 0.8230(5) -0.3346(6) 0.0236(14) Uani 1 1 d . .
N4 N 0.2115(3) 0.6920(4) -0.4418(4) 0.0211(12) Uani 1 1 d . .
C20 C 0.1464(4) 0.7037(5) -0.6349(5) 0.0222(15) Uani 1 1 d . .
C12 C 0.2937(4) 0.8618(5) -0.2327(6) 0.0263(16) Uani 1 1 d . .
H12 H 0.3006 0.9216 -0.2271 0.032 Uiso 1 1 calc R .
C31 C 0.0515(4) 0.7748(5) -0.9305(6) 0.0258(15) Uani 1 1 d . .
H31 H 0.0270 0.7499 -0.9990 0.031 Uiso 1 1 calc R .
C11 C 0.3126(4) 0.7160(5) -0.1490(5) 0.0224(16) Uani 1 1 d . .
N3 N 0.2249(3) 0.8753(4) -0.4249(5) 0.0219(12) Uani 1 1 d . .
C29 C 0.0770(4) 0.6275(5) -0.8424(6) 0.0278(17) Uani 1 1 d . .
H29 H 0.0542 0.6023 -0.9119 0.033 Uiso 1 1 calc R .
C30 C 0.0577(4) 0.8594(5) -0.9227(5) 0.0294(17) Uani 1 1 d . .
H30 H 0.0384 0.8930 -0.9871 0.035 Uiso 1 1 calc R .
C13 C 0.2745(4) 0.6760(5) -0.2481(5) 0.0263(17) Uani 1 1 d . .
H13 H 0.2679 0.6162 -0.2518 0.032 Uiso 1 1 calc R .
C16 C 0.1902(4) 0.8377(5) -0.5208(5) 0.0220(15) Uani 1 1 d . .
C24 C 0.1165(3) 0.7584(5) -0.7318(5) 0.0176(14) Uani 1 1 d . .
C19 C 0.1580(4) 0.8914(5) -0.6189(6) 0.0231(16) Uani 1 1 d . .
C28 C 0.0819(4) 0.7201(5) -0.8345(6) 0.0266(17) Uani 1 1 d . .
C23 C 0.1222(4) 0.8501(5) -0.7228(5) 0.0226(16) Uani 1 1 d . .
C27 C 0.0932(4) 0.9025(5) -0.8190(6) 0.0290(17) Uani 1 1 d . .
C36 C 0.1015(4) 0.4744(5) -0.7570(6) 0.0327(19) Uani 1 1 d . .
C32 C 0.1406(5) 1.1333(6) -0.7026(7) 0.043(2) Uani 1 1 d . .
C22 C 0.1341(4) 1.0340(5) -0.7122(6) 0.0315(18) Uani 1 1 d . .
C18 C 0.1637(4) 0.9807(5) -0.6155(6) 0.0290(17) Uani 1 1 d . .
H18 H 0.1877 1.0071 -0.5477 0.035 Uiso 1 1 calc R .
C21 C 0.1408(4) 0.6152(5) -0.6467(6) 0.0275(17) Uani 1 1 d . .
H21 H 0.1613 0.5805 -0.5841 0.033 Uiso 1 1 calc R .
C25 C 0.1051(4) 0.5741(5) -0.7498(6) 0.0310(18) Uani 1 1 d . .
C38 C 0.1676(5) 0.4412(7) -0.7660(9) 0.055(3) Uani 1 1 d . .
H38A H 0.1794 0.4714 -0.8268 0.082 Uiso 1 1 calc GR .
H38B H 0.1646 0.3799 -0.7824 0.082 Uiso 1 1 calc GR .
H38C H 0.2002 0.4512 -0.6945 0.082 Uiso 1 1 calc GR .
C26 C 0.1001(4) 0.9933(5) -0.8097(6) 0.0317(18) Uani 1 1 d . .
H26 H 0.0802 1.0272 -0.8736 0.038 Uiso 1 1 calc R .
C39 C 0.0881(6) 0.4362(7) -0.6490(8) 0.055(3) Uani 1 1 d . .
H39A H 0.1288 0.4271 -0.5913 0.083 Uiso 1 1 calc GR .
H39B H 0.0657 0.3816 -0.6676 0.083 Uiso 1 1 calc GR .
H39C H 0.0614 0.4757 -0.6203 0.083 Uiso 1 1 calc GR .
C37 C 0.0478(6) 0.4432(7) -0.8596(9) 0.065(3) Uani 1 1 d . .
H37A H 0.0061 0.4613 -0.8513 0.098 Uiso 1 1 calc GR .
H37B H 0.0490 0.3809 -0.8638 0.098 Uiso 1 1 calc GR .
H37C H 0.0542 0.4677 -0.9288 0.098 Uiso 1 1 calc GR .
N2 N 0.3469(3) 0.6829(5) -0.0449(5) 0.0291(16) Uani 1 1 d . .
C1 C 0.3763(4) 0.7475(5) 0.0257(6) 0.0270(18) Uani 1 1 d . .
N1 N 0.3598(3) 0.8241(5) -0.0332(5) 0.0299(15) Uani 1 1 d . .
C6 C 0.3535(5) 0.5896(6) -0.0186(6) 0.035(2) Uani 1 1 d . .
H6A H 0.3103 0.5635 -0.0381 0.042 Uiso 1 1 calc R .
H6B H 0.3728 0.5822 0.0635 0.042 Uiso 1 1 calc R .
C2 C 0.3857(5) 0.9082(6) 0.0076(6) 0.038(2) Uani 1 1 d . .
H2A H 0.4058 0.9338 -0.0477 0.045 Uiso 1 1 calc R .
H2B H 0.4194 0.9013 0.0798 0.045 Uiso 1 1 calc R .
C7 C 0.3959(5) 0.5410(7) -0.0836(7) 0.050(3) Uani 1 1 d . .
H7A H 0.3756 0.5455 -0.1659 0.060 Uiso 1 1 calc R .
H7B H 0.4386 0.5682 -0.0669 0.060 Uiso 1 1 calc R .
C3 C 0.3317(6) 0.9713(7) 0.0261(8) 0.055(3) Uani 1 1 d . .
H3A H 0.2958 0.9738 -0.0437 0.066 Uiso 1 1 calc R .
H3B H 0.3149 0.9493 0.0875 0.066 Uiso 1 1 calc R .
C8 C 0.4039(7) 0.4449(8) -0.0493(8) 0.071(4) Uani 1 1 d . .
H8A H 0.4301 0.4414 0.0303 0.085 Uiso 1 1 calc R .
H8B H 0.3610 0.4215 -0.0528 0.085 Uiso 1 1 calc R .
C4 C 0.3586(7) 1.0595(8) 0.0558(10) 0.078(4) Uani 1 1 d . .
H4A H 0.3780 1.0788 -0.0038 0.094 Uiso 1 1 calc R .
H4B H 0.3933 1.0561 0.1272 0.094 Uiso 1 1 calc R .
C9 C 0.4335(8) 0.3901(9) -0.1173(9) 0.092(5) Uani 1 1 d . .
H9A H 0.4032 0.3811 -0.1916 0.138 Uiso 1 1 calc GR .
H9B H 0.4447 0.3351 -0.0793 0.138 Uiso 1 1 calc GR .
H9C H 0.4723 0.4176 -0.1263 0.138 Uiso 1 1 calc GR .
C35 C 0.1218(12) 1.1657(12) -0.5999(16) 0.149(7) Uani 1 1 d . U
H35A H 0.0756 1.1581 -0.6118 0.223 Uiso 1 1 calc GR .
H35B H 0.1326 1.2263 -0.5887 0.223 Uiso 1 1 calc GR .
H35C H 0.1451 1.1335 -0.5331 0.223 Uiso 1 1 calc GR .
C5 C 0.3105(9) 1.1260(12) 0.0694(14) 0.137(8) Uani 1 1 d . .
H5A H 0.2968 1.1602 0.0003 0.205 Uiso 1 1 calc GR .
H5B H 0.3305 1.1633 0.1332 0.205 Uiso 1 1 calc GR .
H5C H 0.2732 1.0977 0.0833 0.205 Uiso 1 1 calc GR .
C33 C 0.1035(13) 1.1766(11) -0.8052(17) 0.184(9) Uani 1 1 d . U
H33A H 0.1146 1.1527 -0.8708 0.276 Uiso 1 1 calc GR .
H33B H 0.1134 1.2376 -0.7996 0.276 Uiso 1 1 calc GR .
H33C H 0.0576 1.1684 -0.8139 0.276 Uiso 1 1 calc GR .
Cl3 Cl 0.44721(16) 1.0350(2) -0.2168(2) 0.0793(9) Uani 1 1 d . .
Cl2 Cl 0.3259(2) 1.1288(3) -0.2757(4) 0.1189(15) Uani 1 1 d . .
C1G C 0.4104(7) 1.1365(10) -0.2281(11) 0.089(5) Uani 1 1 d . .
H1GA H 0.4260 1.1721 -0.2814 0.107 Uiso 1 1 calc R .
H1GB H 0.4229 1.1649 -0.1535 0.107 Uiso 1 1 calc R .
C34 C 0.2063(10) 1.1607(12) -0.669(2) 0.150(8) Uani 1 1 d . U
H34A H 0.2298 1.1285 -0.6024 0.225 Uiso 1 1 calc GR .
H34B H 0.2082 1.2216 -0.6512 0.225 Uiso 1 1 calc GR .
H34C H 0.2257 1.1505 -0.7309 0.225 Uiso 1 1 calc GR .

loop_
_atom_site_aniso_label
_atom_site_aniso_U_11
_atom_site_aniso_U_22
_atom_site_aniso_U_33
_atom_site_aniso_U_23
_atom_site_aniso_U_13
_atom_site_aniso_U_12
Au1 0.03175(15) 0.04070(17) 0.02923(15) 0.00032(15) 0.00437(15) 0.00062(17)
Cl1 0.0347(11) 0.0504(14) 0.0256(8) 0.0019(8) 0.0092(8) -0.0065(10)
C15 0.029(4) 0.017(3) 0.032(3) 0.003(3) 0.013(3) -0.002(3)
C10 0.025(4) 0.026(5) 0.026(3) -0.004(3) 0.007(3) 0.001(4)
C17 0.017(3) 0.022(4) 0.022(3) 0.000(3) 0.006(3) 0.002(3)
C14 0.028(4) 0.019(4) 0.028(3) -0.002(3) 0.014(3) 0.004(3)
N4 0.021(3) 0.009(3) 0.030(3) 0.000(2) 0.001(2) -0.002(2)
C20 0.026(4) 0.014(4) 0.027(3) 0.004(3) 0.007(3) 0.005(3)
C12 0.028(4) 0.020(4) 0.031(4) 0.001(3) 0.008(3) 0.006(3)
C31 0.027(4) 0.023(4) 0.022(3) 0.002(3) -0.002(3) 0.001(3)
C11 0.021(4) 0.021(5) 0.023(3) -0.005(3) 0.003(3) -0.001(3)
N3 0.024(3) 0.011(3) 0.030(3) 0.003(3) 0.007(3) 0.000(2)
C29 0.036(5) 0.014(4) 0.033(4) 0.001(3) 0.009(3) 0.004(3)
C30 0.034(4) 0.032(5) 0.020(3) 0.004(3) 0.003(3) 0.004(3)
C13 0.035(4) 0.015(4) 0.025(3) -0.003(3) 0.003(3) 0.002(3)
C16 0.024(4) 0.017(4) 0.025(3) 0.001(3) 0.008(3) -0.002(3)
C24 0.022(3) 0.008(3) 0.022(3) -0.001(2) 0.004(3) 0.001(3)
C19 0.031(4) 0.014(4) 0.028(3) 0.001(3) 0.013(3) 0.004(3)
C28 0.024(4) 0.031(5) 0.024(3) 0.001(3) 0.005(3) 0.001(3)
C23 0.026(4) 0.016(4) 0.026(3) 0.000(3) 0.009(3) 0.006(3)
C27 0.038(4) 0.020(4) 0.027(3) 0.005(3) 0.007(3) 0.002(4)
C36 0.041(5) 0.018(4) 0.036(4) -0.001(3) 0.005(4) 0.001(4)
C32 0.068(7) 0.012(4) 0.044(5) 0.006(3) 0.008(4) -0.001(4)
C22 0.040(5) 0.017(4) 0.040(4) 0.004(3) 0.015(4) 0.002(4)
C18 0.038(5) 0.018(4) 0.031(4) -0.003(3) 0.009(3) 0.000(4)
C21 0.030(4) 0.019(4) 0.033(4) 0.004(3) 0.007(3) -0.001(3)
C25 0.033(4) 0.021(4) 0.038(4) -0.003(3) 0.009(3) 0.004(4)
C38 0.068(7) 0.025(5) 0.076(6) -0.003(5) 0.026(6) 0.008(5)
C26 0.041(5) 0.022(4) 0.030(4) 0.008(3) 0.006(3) 0.005(4)
C39 0.079(8) 0.028(6) 0.063(6) 0.001(4) 0.025(5) -0.013(6)
C37 0.067(8) 0.033(6) 0.078(7) -0.014(5) -0.008(6) -0.018(6)
N2 0.030(4) 0.030(4) 0.023(3) 0.000(3) 0.002(3) -0.003(3)
C1 0.024(4) 0.035(5) 0.018(3) 0.004(3) -0.003(3) 0.012(3)
N1 0.036(4) 0.027(4) 0.024(3) -0.002(3) 0.005(3) -0.006(3)
C6 0.042(5) 0.029(5) 0.034(4) 0.003(3) 0.008(4) 0.004(4)
C2 0.051(6) 0.024(5) 0.031(4) -0.006(3) 0.002(4) -0.009(4)
C7 0.053(6) 0.054(7) 0.038(4) -0.004(4) 0.004(4) 0.028(5)
C3 0.071(7) 0.046(7) 0.050(5) -0.012(5) 0.021(5) -0.008(6)
C8 0.096(10) 0.059(8) 0.051(5) 0.006(5) 0.009(6) 0.039(7)
C4 0.092(10) 0.059(8) 0.077(7) -0.022(6) 0.013(7) -0.001(8)
C9 0.131(13) 0.069(9) 0.057(6) -0.010(6) -0.006(8) 0.034(10)
C35 0.230(18) 0.058(9) 0.159(13) -0.027(10) 0.054(14) 0.005(12)
C5 0.159(18) 0.108(14) 0.117(11) -0.043(10) -0.009(11) 0.077(13)
C33 0.250(18) 0.046(9) 0.175(13) 0.017(10) -0.077(13) -0.016(12)
Cl3 0.079(2) 0.092(2) 0.0622(15) -0.0004(14) 0.0109(14) -0.0146(18)
Cl2 0.080(3) 0.124(4) 0.163(4) 0.041(3) 0.050(3) 0.005(3)
C1G 0.103(12) 0.079(10) 0.096(8) 0.000(7) 0.044(8) -0.034(9)
C34 0.117(14) 0.049(10) 0.268(18) 0.014(12) 0.029(13) -0.007(10)

loop_
_atom_type_symbol
_atom_type_description
_atom_type_scat_dispersion_real
_atom_type_scat_dispersion_imag
_atom_type_scat_source
C C 0.0033 0.0016 'International Tables Vol C Tables 4.2.6.8 and 6.1.1.4'
H H 0.0000 0.0000 'International Tables Vol C Tables 4.2.6.8 and 6.1.1.4'
Au Au -2.0133 8.8022 'International Tables Vol C Tables 4.2.6.8 and 6.1.1.4'
Cl Cl 0.1484 0.1585 'International Tables Vol C Tables 4.2.6.8 and 6.1.1.4'
N N 0.0061 0.0033 'International Tables Vol C Tables 4.2.6.8 and 6.1.1.4'

loop_
_geom_angle_atom_site_label_1
_geom_angle_atom_site_label_2
_geom_angle_atom_site_label_3
_geom_angle
C1 Au1 Cl1 179.1(2)
N4 C15 C14 121.4(6)
N4 C15 C13 117.4(6)
C13 C15 C14 121.2(6)
C12 C10 C11 123.4(6)
C12 C10 N1 131.7(8)
N1 C10 C11 104.9(6)
N4 C17 C20 117.4(6)
N4 C17 C16 122.3(6)
C20 C17 C16 120.3(6)
C12 C14 C15 120.7(7)
N3 C14 C15 120.6(6)
N3 C14 C12 118.7(6)
C17 N4 C15 116.8(6)
C24 C20 C17 118.7(7)
C21 C20 C17 121.9(7)
C21 C20 C24 119.3(6)
C10 C12 C14 116.9(7)
C30 C31 C28 120.7(7)
C13 C11 C10 121.0(6)
N2 C11 C10 107.4(6)
N2 C11 C13 131.6(7)
C16 N3 C14 117.8(6)
C25 C29 C28 122.0(7)
C31 C30 C27 122.8(7)
C11 C13 C15 116.7(7)
C17 C16 C19 119.7(6)
N3 C16 C17 120.9(6)
N3 C16 C19 119.3(6)
C28 C24 C20 119.0(7)
C28 C24 C23 120.3(6)
C23 C24 C20 120.7(6)
C23 C19 C16 118.9(7)
C18 C19 C16 121.6(7)
C18 C19 C23 119.4(6)
C29 C28 C31 121.5(6)
C24 C28 C31 118.9(7)
C24 C28 C29 119.7(6)
C24 C23 C19 121.7(6)
C27 C23 C24 119.8(6)
C27 C23 C19 118.5(7)
C23 C27 C30 117.5(7)
C26 C27 C30 123.2(7)
C26 C27 C23 119.4(7)
C38 C36 C25 107.8(7)
C38 C36 C39 108.9(8)
C39 C36 C25 110.7(7)
C37 C36 C25 112.1(7)
C37 C36 C38 109.7(8)
C37 C36 C39 107.6(8)
C35 C32 C22 110.9(10)
C33 C32 C22 112.3(10)
C33 C32 C35 110.8(15)
C34 C32 C22 112.4(11)
C34 C32 C35 97.7(15)
C34 C32 C33 112.0(15)
C18 C22 C32 120.0(7)
C26 C22 C32 122.7(7)
C26 C22 C18 117.3(7)
C19 C18 C22 122.2(7)
C20 C21 C25 123.0(7)
C29 C25 C36 122.9(7)
C29 C25 C21 117.0(7)
C21 C25 C36 120.0(7)
C22 C26 C27 123.2(7)
C11 N2 C6 124.0(6)
C1 N2 C11 110.2(6)
C1 N2 C6 125.7(6)
N2 C1 Au1 126.4(6)
N2 C1 N1 107.2(6)
N1 C1 Au1 126.4(6)
C10 N1 C2 124.3(7)
C1 N1 C10 110.2(7)
C1 N1 C2 125.1(6)
N2 C6 C7 113.4(7)
N1 C2 C3 112.3(8)
C8 C7 C6 111.5(8)
C4 C3 C2 110.8(10)
C9 C8 C7 116.4(10)
C3 C4 C5 115.3(14)
Cl3 C1G Cl2 111.6(8)

loop_
_geom_bond_atom_site_label_1
_geom_bond_atom_site_label_2
_geom_bond_distance
Au1 Cl1 2.3495(19)
Au1 C1 1.982(7)
C15 C14 1.431(11)
C15 N4 1.359(9)
C15 C13 1.411(10)
C10 C12 1.355(10)
C10 C11 1.421(12)
C10 N1 1.384(9)
C17 N4 1.324(9)
C17 C20 1.447(10)
C17 C16 1.447(10)
C14 C12 1.413(10)
C14 N3 1.363(9)
C20 C24 1.440(10)
C20 C21 1.369(11)
C31 C30 1.308(11)
C31 C28 1.435(10)
C11 C13 1.390(10)
C11 N2 1.366(9)
N3 C16 1.322(9)
C29 C28 1.428(11)
C29 C25 1.383(10)
C30 C27 1.434(10)
C16 C19 1.452(10)
C24 C28 1.387(10)
C24 C23 1.416(10)
C19 C23 1.425(10)
C19 C18 1.378(11)
C23 C27 1.409(10)
C27 C26 1.405(11)
C36 C25 1.536(12)
C36 C38 1.526(13)
C36 C39 1.527(12)
C36 C37 1.513(12)
C32 C22 1.535(12)
C32 C35 1.490(19)
C32 C33 1.436(19)
C32 C34 1.41(2)
C22 C18 1.424(11)
C22 C26 1.352(11)
C21 C25 1.416(11)
N2 C1 1.346(10)
N2 C6 1.468(11)
C1 N1 1.371(10)
N1 C2 1.439(11)
C6 C7 1.541(12)
C2 C3 1.564(14)
C7 C8 1.533(16)
C3 C4 1.476(16)
C8 C9 1.436(15)
C4 C5 1.487(19)
Cl3 C1G 1.734(16)
Cl2 C1G 1.734(16)

loop_
_twin_individual_id
_twin_individual_mass_fraction_refined
1 0.6063(11)
2 0.3937(11)
